data_1516109
loop_
_publ_author_name
'Adams, Christopher S.'
'Grigg, R. David'
'Schomaker, Jennifer M.'

_publ_section_title
;
 Complete stereodivergence in the synthesis of 2-amino-1,3-diols from
 allenes
;
_journal_issue 8
_journal_name_full 'Chemical Science'
_journal_page_first 3046
_journal_paper_doi 10.1039/c4sc01214c
_journal_volume 5
_journal_year 2014
_chemical_absolute_configuration unk
_chemical_compound_source 'Schomaker Lab No. CSA5060'
_chemical_formula_moiety 'C20 H31 N O6 S Si'
_chemical_formula_sum 'C20 H31 N O6 S Si'
_chemical_formula_weight 441.62
_chemical_melting_point ?
_chemical_name_common
'5-((tert-butyldimethylsilyl)oxy)-6-phenethyl-tetrahydrooxazolo[3,4-c][1,2,3]oxathiazepin-8(3H)-one 1,1-dioxide'
_chemical_properties_physical air-stable
_space_group_crystal_system monoclinic
_space_group_IT_number 14
_space_group_name_Hall '-P 2yn'
_space_group_name_H-M_alt 'P 1 21/n 1'
_symmetry_Int_Tables_number 14
_symmetry_space_group_name_Hall '-P 2yn'
_symmetry_space_group_name_H-M 'P 1 21/n 1'
_audit_creation_date 2013-12-11
_audit_creation_method
;
Olex2 1.2
(compiled 2013.09.17 svn.r2790 for OlexSys, GUI svn.r4601)
;
_cell_angle_alpha 90
_cell_angle_beta 96.282(4)
_cell_angle_gamma 90
_cell_formula_units_Z 4
_cell_length_a 6.9812(5)
_cell_length_b 22.209(2)
_cell_length_c 14.9476(8)
_cell_measurement_reflns_used 9893
_cell_measurement_temperature 100.0(15)
_cell_measurement_theta_max 72.219
_cell_measurement_theta_min 3.579
_cell_volume 2303.6(3)
_computing_molecular_graphics
;
O. V. Dolomanov, L. J. Bourhis, R. J. Gildea, J. A. K. Howard and H. Puschmann,
OLEX2: a complete structure solution, refinement and analysis program.
J. Appl. Cryst. (2009). 42, 339-341.
;
_computing_publication_material
;
O. V. Dolomanov, L. J. Bourhis, R. J. Gildea, J. A. K. Howard and H. Puschmann,
OLEX2: a complete structure solution, refinement and analysis program.
J. Appl. Cryst. (2009). 42, 339-341.
;
_computing_structure_refinement
'L.J. Bourhis, O.V. Dolomanov, R.J. Gildea, J.A.K. Howard, H. Puschmann, in preparation (2013)'
_diffrn_ambient_temperature 100.0(15)
_diffrn_detector_type 'CCD area detector'
_diffrn_measured_fraction_theta_full 0.9893
_diffrn_measured_fraction_theta_max 0.9893
_diffrn_measurement_device 'three-cycle diffractometer'
_diffrn_measurement_device_type 'Bruker P4'
_diffrn_measurement_method '\w scans'
_diffrn_radiation_collimation '0.5 mm double-pinhole'
_diffrn_radiation_monochromator graphite
_diffrn_radiation_type 4
_diffrn_radiation_wavelength 0.71073
_diffrn_reflns_av_R_equivalents 0.0211
_diffrn_reflns_av_unetI/netI 0.0108
_diffrn_reflns_limit_h_max 8
_diffrn_reflns_limit_h_min -8
_diffrn_reflns_limit_k_max 27
_diffrn_reflns_limit_k_min -24
_diffrn_reflns_limit_l_max 18
_diffrn_reflns_limit_l_min -18
_diffrn_reflns_number 35165
_diffrn_reflns_theta_full 26.0488
_diffrn_reflns_theta_max 26.05
_diffrn_reflns_theta_min 1.65
_diffrn_source 'microfocus sealed X-ray tube'
_diffrn_source_type 'Incoatec I \ms'
_exptl_absorpt_coefficient_mu 0.227
_exptl_absorpt_correction_type none
_exptl_crystal_colour 'clear colourless'
_exptl_crystal_colour_lustre clear
_exptl_crystal_colour_primary colourless
_exptl_crystal_density_diffrn 1.2732
_exptl_crystal_description block
_exptl_crystal_F_000 945.2904
_exptl_crystal_recrystallization_method 'crystallized by slow vapor diffusion using n-hexanes overnight at rt'
_exptl_crystal_size_max 0.437
_exptl_crystal_size_mid 0.158
_exptl_crystal_size_min 0.135
_refine_diff_density_max 0.3600
_refine_diff_density_min -0.3240
_refine_diff_density_rms 0.0421
_refine_ls_d_res_high 0.8092
_refine_ls_d_res_low 12.3492
_refine_ls_goodness_of_fit_ref 1.0490
_refine_ls_hydrogen_treatment mixed
_refine_ls_matrix_type full
_refine_ls_number_constraints 65
_refine_ls_number_parameters 330
_refine_ls_number_reflns 4513
_refine_ls_number_restraints 84
_refine_ls_restrained_S_all 1.0387
_refine_ls_R_factor_all 0.0298
_refine_ls_R_factor_gt 0.0287
_refine_ls_shift/su_max 0.0101
_refine_ls_shift/su_mean 0.0003
_refine_ls_structure_factor_coef Fsqd
_refine_ls_weighting_details 'w=1/[\s^2^(Fo^2^)+(0.0361P)^2^+1.1095P] where P=(Fo^2^+2Fc^2^)/3'
_refine_ls_weighting_scheme calc
_refine_ls_wR_factor_ref 0.0739
_reflns_Friedel_coverage 0.0
_reflns_limit_h_max 7
_reflns_limit_h_min -8
_reflns_limit_k_max 27
_reflns_limit_k_min 0
_reflns_limit_l_max 18
_reflns_limit_l_min -6
_reflns_number_gt 4344
_reflns_number_total 4513
_reflns_threshold_expression I>=2u(I)
_cod_data_source_file c4sc01214c5.cif
_cod_data_source_block csa5060
_cod_depositor_comments
;
The following automatic conversions were performed:

'_chemical_melting_point' value 'not determined' was changed to '?' -
the value is undefined or not given.

Automatic conversion script
Id: cif_fix_values 2281 2013-09-26 08:29:07Z andrius 

 Adding full bibliography for 1516107--1516109.cif.
;
_cod_original_cell_volume 2303.7(3)
_cod_database_code 1516109
_olex2_refinement_description
;
1. Fixed Uiso
 At 1.2 times of:
  All C(H) groups, All C(H,H) groups, All C(H,H,H,H) groups
 At 1.5 times of:
  All C(H,H,H) groups
2. Uiso/Uaniso restraints and constraints
C7A \\sim C8A \\sim C9A \\sim C10A \\sim C11A \\sim C12A \\sim C13A \\sim C7B
\\sim C8B \\sim C9B \\sim C10B \\sim C11B \\sim C12B \\sim C13B: within 1.7A
with sigma of 0.01 and sigma for terminal atoms of 0.02
3. Same fragment restrains
{C7A, C8A, C9A, C10A, C11A, C12A, C13A}
as
{C7B, C8B, C9B, C10B, C11B, C12B, C13B}
4. Others
 Sof(H6bc)=Sof(H6bd)=Sof(C7B)=Sof(H7Ba)=Sof(H7Bb)=Sof(C8B)=Sof(C9B)=Sof(H9B)=
 Sof(C10B)=Sof(H10B)=Sof(C11B)=Sof(H11B)=Sof(C12B)=Sof(H12B)=Sof(C13B)=
 Sof(H13B)=1-FVAR(1)
 Sof(H6aa)=Sof(H6ab)=Sof(C7A)=Sof(H7Aa)=Sof(H7Ab)=Sof(C8A)=Sof(C9A)=Sof(H9A)=
 Sof(C10A)=Sof(H10A)=Sof(C11A)=Sof(H11A)=Sof(C12A)=Sof(H12A)=Sof(C13A)=
 Sof(H13A)=FVAR(1)
5.a Ternary CH refined with riding coordinates:
 C3(H3), C4(H4), C5(H5)
5.b Secondary CH2 refined with riding coordinates:
 C1(H1a,H1b), C2(H2a,H2b), C6(H6aa,H6ab), C6(H6bc,H6bd), C7A(H7Aa,H7Ab),
 C7B(H7Ba,H7Bb)
5.c Aromatic/amide H refined with riding coordinates:
 C9A(H9A), C10A(H10A), C11A(H11A), C12A(H12A), C13A(H13A), C9B(H9B),
 C10B(H10B), C11B(H11B), C12B(H12B), C13B(H13B)
5.d Idealised Me refined as rotating group:
 C14(H14a,H14b,H14c), C15(H15a,H15b,H15c), C16(H16a,H16b,H16c), C17(H17a,H17b,
 H17c), C18(H18a,H18b,H18c)
;

loop_
_space_group_symop_id
_space_group_symop_operation_xyz
1 x,y,z
2 -x+1/2,y+1/2,-z+1/2
3 -x,-y,-z
4 x-1/2,-y-1/2,z-1/2

loop_
_atom_site_label
_atom_site_type_symbol
_atom_site_fract_x
_atom_site_fract_y
_atom_site_fract_z
_atom_site_U_iso_or_equiv
_atom_site_adp_type
_atom_site_occupancy
_atom_site_refinement_flags_posn
_atom_site_disorder_group
S1 S 0.50279(4) 0.796136(14) 0.796690(19) 0.01727(8) Uani 1.000000 . .
Si1 Si 0.06774(4) 0.646801(14) 0.93013(2) 0.01372(9) Uani 1.000000 . .
O1 O 0.62141(13) 0.84625(4) 0.78177(7) 0.0281(2) Uani 1.000000 . .
O2 O 0.58654(12) 0.73781(4) 0.80558(6) 0.0232(2) Uani 1.000000 . .
O3 O 0.33137(12) 0.79769(4) 0.72192(6) 0.0225(2) Uani 1.000000 . .
O4 O 0.36521(13) 0.82397(4) 1.03088(6) 0.0239(2) Uani 1.000000 . .
O5 O 0.16043(11) 0.70956(4) 0.89233(5) 0.01503(17) Uani 1.000000 . .
O6 O 0.65845(13) 0.80729(4) 0.98716(6) 0.0247(2) Uani 1.000000 . .
N1 N 0.38490(14) 0.81018(5) 0.88542(6) 0.0161(2) Uani 1.000000 . .
C1 C 0.20426(18) 0.74407(6) 0.70738(8) 0.0236(3) Uani 1.000000 . .
H1a H 0.17084(18) 0.73716(6) 0.64211(8) 0.0284(3) Uiso 1.000000 R .
H1b H 0.27185(18) 0.70792(6) 0.73355(8) 0.0284(3) Uiso 1.000000 R .
C2 C 0.02376(17) 0.75489(6) 0.75179(8) 0.0210(3) Uani 1.000000 . .
H2a H -0.03818(17) 0.79235(6) 0.72715(8) 0.0252(3) Uiso 1.000000 R .
H2b H -0.06710(17) 0.72130(6) 0.73633(8) 0.0252(3) Uiso 1.000000 R .
C3 C 0.05917(16) 0.76032(5) 0.85409(7) 0.0156(2) Uani 1.000000 . .
H3 H -0.06873(16) 0.76212(5) 0.87826(7) 0.0187(3) Uiso 1.000000 R .
C4 C 0.17489(16) 0.81613(5) 0.88707(8) 0.0153(2) Uani 1.000000 . .
H4 H 0.12598(16) 0.85243(5) 0.85217(8) 0.0184(3) Uiso 1.000000 R .
C5 C 0.16614(17) 0.82639(5) 0.98902(8) 0.0176(2) Uani 1.000000 . .
H5 H 0.09263(17) 0.79249(5) 1.01306(8) 0.0211(3) Uiso 1.000000 R .
C6 C 0.07411(18) 0.88519(5) 1.01231(8) 0.0206(3) Uani 1.000000 . .
H6aa H 0.14917(18) 0.91938(5) 0.99179(8) 0.0247(3) Uiso 0.673725 R 1
H6ab H -0.05846(18) 0.88762(5) 0.98133(8) 0.0247(3) Uiso 0.673725 R 1
H6bc H 0.15317(18) 0.91857(5) 0.99227(8) 0.0247(3) Uiso 0.326275 R 2
H6bd H -0.05435(18) 0.88783(5) 0.97720(8) 0.0247(3) Uiso 0.326275 R 2
C14 C -0.09971(18) 0.66642(6) 1.01386(9) 0.0238(3) Uani 1.000000 . .
H14a H -0.2066(8) 0.6904(4) 0.98471(17) 0.0357(4) Uiso 1.000000 GR .
H14b H -0.1503(11) 0.62944(6) 1.0382(5) 0.0357(4) Uiso 1.000000 GR .
H14c H -0.0306(4) 0.6898(4) 1.0629(3) 0.0357(4) Uiso 1.000000 GR .
C15 C -0.0631(2) 0.60335(6) 0.83600(9) 0.0286(3) Uani 1.000000 . .
H15a H -0.1024(14) 0.5643(2) 0.85840(18) 0.0428(4) Uiso 1.000000 GR .
H15b H -0.1776(9) 0.6259(2) 0.8113(5) 0.0428(4) Uiso 1.000000 GR .
H15c H 0.0217(5) 0.5970(4) 0.7888(3) 0.0428(4) Uiso 1.000000 GR .
C16 C 0.38352(18) 0.64467(6) 1.06140(9) 0.0258(3) Uani 1.000000 . .
H16a H 0.2948(6) 0.6490(4) 1.1075(3) 0.0387(4) Uiso 1.000000 GR .
H16b H 0.5020(8) 0.6248(2) 1.0876(4) 0.0387(4) Uiso 1.000000 GR .
H16c H 0.4147(13) 0.68456(17) 1.03899(16) 0.0387(4) Uiso 1.000000 GR .
C17 C 0.2340(2) 0.54523(7) 1.02097(13) 0.0384(4) Uani 1.000000 . .
H17a H 0.3496(4) 0.5260(3) 1.0515(7) 0.0577(6) Uiso 1.000000 GR .
H17b H 0.1393(14) 0.55109(8) 1.0639(6) 0.0577(6) Uiso 1.000000 GR .
H17c H 0.1788(16) 0.5194(2) 0.97154(16) 0.0577(6) Uiso 1.000000 GR .
C18 C 0.42967(19) 0.59752(6) 0.91236(10) 0.0301(3) Uani 1.000000 . .
H18a H 0.4641(12) 0.63677(7) 0.8888(5) 0.0452(5) Uiso 1.000000 GR .
H18b H 0.5462(7) 0.5774(4) 0.9402(2) 0.0452(5) Uiso 1.000000 GR .
H18c H 0.3689(6) 0.5727(4) 0.8630(4) 0.0452(5) Uiso 1.000000 GR .
C19 C 0.28802(17) 0.60650(5) 0.98327(9) 0.0208(3) Uani 1.000000 . .
C20 C 0.48686(18) 0.81294(5) 0.96963(8) 0.0189(2) Uani 1.000000 . .
C7A C 0.0684(11) 0.8891(3) 1.1168(5) 0.0225(10) Uani 0.673725 . 1
H7Aa H 0.0088(11) 0.8519(3) 1.1377(5) 0.0270(12) Uiso 0.673725 R 1
H7Ab H 0.2020(11) 0.8912(3) 1.1467(5) 0.0270(12) Uiso 0.673725 R 1
C8A C -0.0420(8) 0.9424(3) 1.1444(4) 0.0230(10) Uani 0.673725 . 1
C9A C 0.0449(8) 0.98857(16) 1.1956(2) 0.0261(8) Uani 0.673725 . 1
H9A H 0.1809(8) 0.98862(16) 1.2098(2) 0.0314(10) Uiso 0.673725 R 1
C10A C -0.0636(11) 1.03503(14) 1.2266(2) 0.0345(11) Uani 0.673725 . 1
H10A H -0.0018(11) 1.06636(14) 1.2621(2) 0.0414(13) Uiso 0.673725 R 1
C11A C -0.2618(11) 1.03571(17) 1.2057(3) 0.0373(13) Uani 0.673725 . 1
H11A H -0.3363(11) 1.06725(17) 1.2274(3) 0.0447(15) Uiso 0.673725 R 1
C12A C -0.3505(7) 0.99055(18) 1.1535(4) 0.0420(10) Uani 0.673725 . 1
H12A H -0.4860(7) 0.99145(18) 1.1378(4) 0.0504(12) Uiso 0.673725 R 1
C13A C -0.2417(7) 0.94339(18) 1.1235(4) 0.0325(9) Uani 0.673725 . 1
H13A H -0.3040(7) 0.91181(18) 1.0887(4) 0.0390(10) Uiso 0.673725 R 1
C7B C 0.051(3) 0.8945(9) 1.1047(13) 0.041(4) Uani 0.326275 . 2
H7Ba H 0.012(3) 0.8555(9) 1.1294(13) 0.049(4) Uiso 0.326275 R 2
H7Bb H 0.179(3) 0.9047(9) 1.1361(13) 0.049(4) Uiso 0.326275 R 2
C8B C -0.095(2) 0.9433(5) 1.1311(9) 0.025(2) Uani 0.326275 . 2
C9B C -0.032(2) 0.9859(4) 1.1976(6) 0.0341(19) Uani 0.326275 . 2
H9B H 0.096(2) 0.9844(4) 1.2263(6) 0.041(2) Uiso 0.326275 R 2
C10B C -0.160(2) 1.0307(3) 1.2215(5) 0.032(2) Uani 0.326275 . 2
H10B H -0.117(2) 1.0598(3) 1.2659(5) 0.039(3) Uiso 0.326275 R 2
C11B C -0.345(2) 1.0324(4) 1.1811(8) 0.038(2) Uani 0.326275 . 2
H11B H -0.433(2) 1.0614(4) 1.1993(8) 0.046(3) Uiso 0.326275 R 2
C12B C -0.4026(16) 0.9923(4) 1.1143(10) 0.043(2) Uani 0.326275 . 2
H12B H -0.5296(16) 0.9946(4) 1.0844(10) 0.051(3) Uiso 0.326275 R 2
C13B C -0.2775(16) 0.9480(4) 1.0895(9) 0.035(2) Uani 0.326275 . 2
H13B H -0.3204(16) 0.9207(4) 1.0427(9) 0.042(2) Uiso 0.326275 R 2

loop_
_atom_site_aniso_label
_atom_site_aniso_U_11
_atom_site_aniso_U_22
_atom_site_aniso_U_33
_atom_site_aniso_U_12
_atom_site_aniso_U_13
_atom_site_aniso_U_23
S1 0.01166(14) 0.02432(16) 0.01650(15) 0.00191(10) 0.00457(11) 0.00273(11)
Si1 0.01127(15) 0.01592(16) 0.01400(16) -0.00144(11) 0.00155(11) -0.00326(11)
O1 0.0221(5) 0.0334(5) 0.0308(5) -0.0031(4) 0.0113(4) 0.0069(4)
O2 0.0154(4) 0.0282(5) 0.0262(5) 0.0050(3) 0.0024(3) -0.0023(4)
O3 0.0177(4) 0.0360(5) 0.0143(4) 0.0038(4) 0.0037(3) 0.0053(3)
O4 0.0226(5) 0.0331(5) 0.0155(4) 0.0067(4) -0.0008(3) -0.0024(4)
O5 0.0119(4) 0.0167(4) 0.0162(4) 0.0017(3) 0.0003(3) 0.0001(3)
O6 0.0182(4) 0.0291(5) 0.0253(5) 0.0024(4) -0.0041(4) -0.0003(4)
N1 0.0124(5) 0.0213(5) 0.0147(5) 0.0004(4) 0.0022(4) 0.0016(4)
C1 0.0183(6) 0.0380(7) 0.0143(6) 0.0014(5) 0.0007(5) -0.0040(5)
C2 0.0143(6) 0.0331(7) 0.0149(6) 0.0032(5) -0.0010(4) 0.0002(5)
C3 0.0114(5) 0.0211(6) 0.0145(5) 0.0038(4) 0.0018(4) 0.0016(4)
C4 0.0131(5) 0.0183(6) 0.0151(5) 0.0042(4) 0.0043(4) 0.0025(4)
C5 0.0185(6) 0.0190(6) 0.0152(5) 0.0004(5) 0.0026(4) 0.0004(4)
C6 0.0238(6) 0.0184(6) 0.0207(6) 0.0007(5) 0.0078(5) -0.0010(5)
C14 0.0198(6) 0.0302(7) 0.0227(6) 0.0007(5) 0.0081(5) 0.0001(5)
C15 0.0282(7) 0.0317(7) 0.0253(7) -0.0103(6) 0.0009(5) -0.0090(5)
C16 0.0177(6) 0.0339(7) 0.0245(7) -0.0013(5) -0.0035(5) 0.0053(5)
C17 0.0273(7) 0.0223(7) 0.0656(11) -0.0006(6) 0.0043(7) 0.0149(7)
C18 0.0210(6) 0.0261(7) 0.0445(8) 0.0055(5) 0.0089(6) -0.0047(6)
C19 0.0162(6) 0.0162(6) 0.0300(7) -0.0000(4) 0.0030(5) 0.0026(5)
C20 0.0215(6) 0.0163(6) 0.0185(6) 0.0012(5) 0.0002(5) 0.0005(4)
C7A 0.041(2) 0.0184(19) 0.0099(14) 0.0082(13) 0.0116(14) -0.0020(15)
C8A 0.030(2) 0.0222(15) 0.0190(14) 0.0026(14) 0.0105(13) 0.0024(10)
C9A 0.043(2) 0.0214(12) 0.0149(11) 0.0030(13) 0.0056(13) 0.0022(8)
C10A 0.066(3) 0.0178(12) 0.0205(12) 0.0064(14) 0.0097(14) 0.0013(8)
C11A 0.056(4) 0.0239(14) 0.038(2) 0.013(2) 0.030(2) 0.0052(13)
C12A 0.0398(19) 0.0357(18) 0.056(2) 0.0095(13) 0.0286(17) 0.0112(16)
C13A 0.036(2) 0.0250(13) 0.039(2) -0.0001(11) 0.0163(16) 0.0003(14)
C7B 0.054(6) 0.029(4) 0.040(7) -0.005(4) 0.006(4) 0.014(3)
C8B 0.037(5) 0.013(3) 0.029(4) -0.002(3) 0.021(3) -0.006(2)
C9B 0.050(5) 0.031(3) 0.024(3) 0.003(3) 0.016(3) 0.0029(19)
C10B 0.054(6) 0.021(3) 0.025(3) 0.002(3) 0.020(4) -0.0028(18)
C11B 0.053(5) 0.018(3) 0.050(4) 0.004(3) 0.033(3) 0.002(2)
C12B 0.043(4) 0.025(3) 0.067(5) -0.001(2) 0.031(3) -0.004(3)
C13B 0.036(4) 0.020(3) 0.053(5) -0.004(2) 0.024(3) -0.005(3)

loop_
_atom_type_symbol
_atom_type_scat_dispersion_real
_atom_type_scat_dispersion_imag
_atom_type_scat_Cromer_Mann_a1
_atom_type_scat_Cromer_Mann_a2
_atom_type_scat_Cromer_Mann_a3
_atom_type_scat_Cromer_Mann_a4
_atom_type_scat_Cromer_Mann_b1
_atom_type_scat_Cromer_Mann_b2
_atom_type_scat_Cromer_Mann_b3
_atom_type_scat_Cromer_Mann_b4
_atom_type_scat_Cromer_Mann_c
_atom_type_scat_source
_atom_type_scat_dispersion_source
C 0.00347 0.00161 2.31000 1.02000 1.58860 0.86500 20.84390 10.20750 0.56870 51.65120 0.215599998832 'International Tables Volume C Table 6.1.1.4 (pp. 500-502)' 'Henke, Gullikson and Davis, At. Data and Nucl. Data Tables, 1993, 54, 2'
H 0.00000 0.00000 0.49300 0.32291 0.14019 0.04081 10.51090 26.12570 3.14236 57.79970 0.0030380000826 'International Tables Volume C Table 6.1.1.4 (pp. 500-502)' 'Henke, Gullikson and Davis, At. Data and Nucl. Data Tables, 1993, 54, 2'
S 0.12424 0.12443 6.90530 5.20340 1.43790 1.58630 1.46790 22.21510 0.25360 56.17200 0.866900026798 'International Tables Volume C Table 6.1.1.4 (pp. 500-502)' 'Henke, Gullikson and Davis, At. Data and Nucl. Data Tables, 1993, 54, 2'
O 0.01158 0.00611 3.04850 2.28680 1.54630 0.86700 13.27710 5.70110 0.32390 32.90890 0.250800013542 'International Tables Volume C Table 6.1.1.4 (pp. 500-502)' 'Henke, Gullikson and Davis, At. Data and Nucl. Data Tables, 1993, 54, 2'
N 0.00653 0.00323 12.21260 3.13220 2.01250 1.16630 0.00570 9.89330 28.99750 0.58260 -11.5290002823 'International Tables Volume C Table 6.1.1.4 (pp. 500-502)' 'Henke, Gullikson and Davis, At. Data and Nucl. Data Tables, 1993, 54, 2'
Si 0.08192 0.07060 6.29150 3.03530 1.98910 1.54100 2.43860 32.33370 0.67850 81.69370 1.14069998264 'International Tables Volume C Table 6.1.1.4 (pp. 500-502)' 'Henke, Gullikson and Davis, At. Data and Nucl. Data Tables, 1993, 54, 2'

loop_
_geom_angle_atom_site_label_1
_geom_angle_atom_site_label_2
_geom_angle_atom_site_label_3
_geom_angle
O2 S1 O1 119.23(6)
O3 S1 O1 106.72(5)
O3 S1 O2 111.46(5)
N1 S1 O1 109.03(6)
N1 S1 O2 109.29(5)
N1 S1 O3 99.25(5)
C14 Si1 O5 109.26(5)
C15 Si1 O5 110.80(5)
C15 Si1 C14 109.77(6)
C19 Si1 O5 102.25(5)
C19 Si1 C14 111.94(6)
C19 Si1 C15 112.58(6)
C1 O3 S1 119.36(8)
C20 O4 C5 111.03(9)
C3 O5 Si1 127.50(7)
C4 N1 S1 127.52(8)
C20 N1 S1 119.01(8)
C20 N1 C4 113.32(9)
H1a C1 O3 109.92(6)
H1b C1 O3 109.92(6)
H1b C1 H1a 108.3
C2 C1 O3 108.81(10)
C2 C1 H1a 109.92(6)
C2 C1 H1b 109.92(7)
H2a C2 C1 108.82(7)
H2b C2 C1 108.82(7)
H2b C2 H2a 107.7
C3 C2 C1 113.72(10)
C3 C2 H2a 108.82(6)
C3 C2 H2b 108.82(7)
C2 C3 O5 111.11(9)
H3 C3 O5 108.17(6)
H3 C3 C2 108.17(6)
C4 C3 O5 106.96(9)
C4 C3 C2 114.09(10)
C4 C3 H3 108.17(6)
C3 C4 N1 114.36(9)
H4 C4 N1 110.29(6)
H4 C4 C3 110.29(6)
C5 C4 N1 100.13(9)
C5 C4 C3 111.09(9)
C5 C4 H4 110.29(6)
C4 C5 O4 106.13(9)
H5 C5 O4 108.65(6)
H5 C5 C4 108.65(6)
C6 C5 O4 109.95(10)
C6 C5 C4 114.65(10)
C6 C5 H5 108.65(7)
H6ab C6 H6aa 108.2
H6bd C6 H6bc 107.3
C7A C6 H6aa 109.8(3)
C7A C6 H6ab 109.8(3)
C7B C6 H6bc 108.2(8)
C7B C6 H6bd 108.2(8)
H14a C14 Si1 109.5
H14b C14 Si1 109.5
H14b C14 H14a 109.5
H14c C14 Si1 109.5
H14c C14 H14a 109.5
H14c C14 H14b 109.5
H15a C15 Si1 109.5
H15b C15 Si1 109.5
H15b C15 H15a 109.5
H15c C15 Si1 109.5
H15c C15 H15a 109.5
H15c C15 H15b 109.5
H16b C16 H16a 109.5
H16c C16 H16a 109.5
H16c C16 H16b 109.5
C19 C16 H16a 109.5
C19 C16 H16b 109.5
C19 C16 H16c 109.5
H17b C17 H17a 109.5
H17c C17 H17a 109.5
H17c C17 H17b 109.5
C19 C17 H17a 109.5
C19 C17 H17b 109.5
C19 C17 H17c 109.5
H18b C18 H18a 109.5
H18c C18 H18a 109.5
H18c C18 H18b 109.5
C19 C18 H18a 109.5
C19 C18 H18b 109.5
C19 C18 H18c 109.5
C16 C19 Si1 109.02(8)
C17 C19 Si1 110.79(9)
C17 C19 C16 108.28(12)
C18 C19 Si1 109.17(9)
C18 C19 C16 109.70(10)
C18 C19 C17 109.86(11)
O6 C20 O4 124.12(11)
N1 C20 O4 109.28(10)
N1 C20 O6 126.60(12)
H7Ab C7A H7Aa 107.8
C8A C7A H7Aa 109.0(4)
C8A C7A H7Ab 109.0(3)
C9A C8A C7A 122.2(4)
C13A C8A C7A 118.9(5)
C13A C8A C9A 118.7(4)
H9A C9A C8A 119.5(3)
C10A C9A C8A 120.9(3)
C10A C9A H9A 119.5(2)
H10A C10A C9A 120.0(2)
C11A C10A C9A 120.1(3)
C11A C10A H10A 120.0(2)
H11A C11A C10A 120.1(2)
C12A C11A C10A 119.7(3)
C12A C11A H11A 120.1(3)
H12A C12A C11A 119.9(3)
C13A C12A C11A 120.2(4)
C13A C12A H12A 119.9(3)
C12A C13A C8A 120.4(4)
H13A C13A C8A 119.8(3)
H13A C13A C12A 119.8(3)
H7Bb C7B H7Ba 106.964776995(18)
C8B C7B H7Ba 107.4(8)
C8B C7B H7Bb 107.4(8)
C9B C8B C7B 118.7(10)
C13B C8B C7B 122.7(10)
C13B C8B C9B 118.5(9)
H9B C9B C8B 120.1(5)
C10B C9B C8B 119.7(8)
C10B C9B H9B 120.1(5)
H10B C10B C9B 119.9(5)
C11B C10B C9B 120.1(7)
C11B C10B H10B 119.9(5)
H11B C11B C10B 120.2(5)
C12B C11B C10B 119.6(7)
C12B C11B H11B 120.2(5)
H12B C12B C11B 119.6(5)
C13B C12B C11B 120.8(8)
C13B C12B H12B 119.6(5)
C12B C13B C8B 121.1(8)
H13B C13B C8B 119.5(6)
H13B C13B C12B 119.5(5)

loop_
_geom_bond_atom_site_label_1
_geom_bond_atom_site_label_2
_geom_bond_distance
S1 O1 1.4194(10)
S1 O2 1.4215(9)
S1 O3 1.5459(9)
S1 N1 1.6651(10)
Si1 O5 1.6616(8)
Si1 C14 1.8556(13)
Si1 C15 1.8613(13)
Si1 C19 1.8786(13)
O3 C1 1.4868(16)
O4 C5 1.4613(14)
O4 C20 1.3378(15)
O5 C3 1.4172(14)
O6 C20 1.2044(15)
N1 C4 1.4750(14)
N1 C20 1.3779(15)
C1 H1a 0.9900
C1 H1b 0.9900
C1 C2 1.5064(17)
C2 H2a 0.9900
C2 H2b 0.9900
C2 C3 1.5269(16)
C3 H3 1.0000
C3 C4 1.5313(16)
C4 H4 1.0000
C4 C5 1.5485(16)
C5 H5 1.0000
C5 C6 1.5127(16)
C6 H6aa 0.9900
C6 H6ab 0.9900
C6 H6bc 0.9900
C6 H6bd 0.9900
C6 C7A 1.569(7)
C6 C7B 1.423(18)
C14 H14a 0.9800
C14 H14b 0.9800
C14 H14c 0.9800
C15 H15a 0.9800
C15 H15b 0.9800
C15 H15c 0.9800
C16 H16a 0.9800
C16 H16b 0.9800
C16 H16c 0.9800
C16 C19 1.5351(18)
C17 H17a 0.9800
C17 H17b 0.9800
C17 H17c 0.9800
C17 C19 1.5357(18)
C18 H18a 0.9800
C18 H18b 0.9800
C18 H18c 0.9800
C18 C19 1.5396(18)
C7A H7Aa 0.9900
C7A H7Ab 0.9900
C7A C8A 1.495(8)
C8A C9A 1.380(6)
C8A C13A 1.395(5)
C9A H9A 0.9500
C9A C10A 1.389(4)
C10A H10A 0.9500
C10A C11A 1.385(5)
C11A H11A 0.9500
C11A C12A 1.376(6)
C12A H12A 0.9500
C12A C13A 1.396(5)
C13A H13A 0.9500
C7B H7Ba 0.9900
C7B H7Bb 0.9900
C7B C8B 1.57(2)
C8B C9B 1.408(13)
C8B C13B 1.358(12)
C9B H9B 0.9500
C9B C10B 1.408(11)
C10B H10B 0.9500
C10B C11B 1.366(11)
C11B H11B 0.9500
C11B C12B 1.367(11)
C12B H12B 0.9500
C12B C13B 1.391(11)
C13B H13B 0.9500

loop_
_restr_u_similar_atom_site_label_1
_restr_u_similar_atom_site_label_2
_restr_u_similar_weight_param
C7A C8A 0.0100
C8A C9A 0.0100
C8A C13A 0.0100
C9A C10A 0.0100
C10A C11A 0.0100
C11A C12A 0.0100
C12A C13A 0.0100
C7B C8B 0.0100
C8B C9B 0.0100
C8B C13B 0.0100
C9B C10B 0.0100
C10B C11B 0.0100
C11B C12B 0.0100
C12B C13B 0.0100
